data_2210962
loop_
_publ_author_name
'Gao, Jin-Sheng'
'Hou, Guang-Feng'
'Yu, Ying-Hui'
'Hou, Yan-Jun'
'Yan, Peng-Fei'

_publ_section_title
;<i>catena</i>-Poly[[[tetraaquacobalt(II)]-\m-4,4'-bipyridine-\k^2^<i>N</i>:<i>N</i>']
 1,2-phenylenedioxydiacetate 4,4'-bipyridine hemisolvate dihydrate]
;
_journal_coeditor_code DN2068
_journal_issue 11
_journal_name_full 'Acta Crystallographica Section E'
_journal_page_first m2913
_journal_page_last m2915
_journal_paper_doi 10.1107/S1600536806041675
_journal_volume 62
_journal_year 2006
_chemical_formula_iupac '[Co (C10 H8 N2) (H2 O)4] (C10 H8 O6), 0.5C10 H8 N2, 2H2 O'
_chemical_formula_moiety 'C10 H16 Co N2 O4, C10 H8 O6 2-, 0.5C10 H8 N2, 2(H2 O)'
_chemical_formula_sum 'C25 H32 Co N3 O12'
_chemical_formula_weight 625.47
_chemical_name_systematic
;
catena-Poly[[[tetraaquacobalt(II)]-\m-4,4'-bipyridine-\k^2^N:N']
1,2-phenylenedioxydiacetate 4,4'-bipyridine hemisolvate dihydrate]
;
_space_group_IT_number 2
_symmetry_cell_setting triclinic
_symmetry_space_group_name_Hall '-P 1'
_symmetry_space_group_name_H-M 'P -1'
_atom_sites_solution_hydrogens geom
_atom_sites_solution_primary direct
_atom_sites_solution_secondary difmap
_cell_angle_alpha 73.19(3)
_cell_angle_beta 80.46(3)
_cell_angle_gamma 69.63(3)
_cell_formula_units_Z 2
_cell_length_a 9.7417(19)
_cell_length_b 11.443(2)
_cell_length_c 13.916(3)
_cell_measurement_reflns_used 12088
_cell_measurement_temperature 295(2)
_cell_measurement_theta_max 54.95
_cell_measurement_theta_min 6.13
_cell_volume 1388.5(6)
_computing_cell_refinement RAPID-AUTO
_computing_data_collection 'RAPID-AUTO (Rigaku, 1998)'
_computing_data_reduction 'CrystalStructure (Rigaku/MSC, 2002)'
_computing_molecular_graphics 'SHELXTL (Sheldrick, 1997b)'
_computing_publication_material SHELXL97
_computing_structure_refinement 'SHELXL97 (Sheldrick, 1997a)'
_computing_structure_solution 'SHELXS97 (Sheldrick, 1997a)'
_diffrn_ambient_temperature 295(2)
_diffrn_measured_fraction_theta_full 0.990
_diffrn_measured_fraction_theta_max 0.990
_diffrn_measurement_device_type 'Rigaku R-AXIS RAPID'
_diffrn_measurement_method \w
_diffrn_radiation_monochromator graphite
_diffrn_radiation_source 'fine-focus sealed tube'
_diffrn_radiation_type MoK\a
_diffrn_radiation_wavelength 0.71073
_diffrn_reflns_av_R_equivalents 0.0251
_diffrn_reflns_av_sigmaI/netI 0.0299
_diffrn_reflns_limit_h_max 12
_diffrn_reflns_limit_h_min -12
_diffrn_reflns_limit_k_max 14
_diffrn_reflns_limit_k_min -14
_diffrn_reflns_limit_l_max 17
_diffrn_reflns_limit_l_min -18
_diffrn_reflns_number 13729
_diffrn_reflns_theta_full 27.48
_diffrn_reflns_theta_max 27.47
_diffrn_reflns_theta_min 3.07
_diffrn_standards_decay_% 0
_diffrn_standards_interval_count 0
_diffrn_standards_interval_time 0
_diffrn_standards_number 0
_exptl_absorpt_coefficient_mu 0.687
_exptl_absorpt_correction_T_max 0.8164
_exptl_absorpt_correction_T_min 0.7843
_exptl_absorpt_correction_type multi-scan
_exptl_absorpt_process_details '(ABSCOR; Higashi, 1995)'
_exptl_crystal_colour PINK
_exptl_crystal_density_diffrn 1.496
_exptl_crystal_density_method 'not measured'
_exptl_crystal_description block
_exptl_crystal_F_000 652
_exptl_crystal_size_max 0.37
_exptl_crystal_size_mid 0.31
_exptl_crystal_size_min 0.31
_refine_diff_density_max 0.395
_refine_diff_density_min -0.325
_refine_ls_extinction_method none
_refine_ls_goodness_of_fit_ref 1.049
_refine_ls_hydrogen_treatment constr
_refine_ls_matrix_type full
_refine_ls_number_parameters 370
_refine_ls_number_reflns 6302
_refine_ls_number_restraints 0
_refine_ls_restrained_S_all 1.049
_refine_ls_R_factor_all 0.0366
_refine_ls_R_factor_gt 0.0312
_refine_ls_shift/su_max 0.001
_refine_ls_shift/su_mean 0.000
_refine_ls_structure_factor_coef Fsqd
_refine_ls_weighting_details 'calc w=1/[\s^2^(Fo^2^)+(0.0398P)^2^+0.4504P] where P=(Fo^2^+2Fc^2^)/3'
_refine_ls_weighting_scheme calc
_refine_ls_wR_factor_gt 0.0781
_refine_ls_wR_factor_ref 0.0808
_reflns_number_gt 5567
_reflns_number_total 6302
_reflns_threshold_expression I>2\s(I)
_cod_data_source_file dn2068.cif
_cod_data_source_block I
_cod_database_code 2210962
_cod_database_fobs_code 2210962

loop_
_symmetry_equiv_pos_as_xyz
'x, y, z'
'-x, -y, -z'

loop_
_atom_site_type_symbol
_atom_site_label
_atom_site_fract_x
_atom_site_fract_y
_atom_site_fract_z
_atom_site_U_iso_or_equiv
_atom_site_adp_type
_atom_site_calc_flag
_atom_site_refinement_flags
_atom_site_occupancy
C C1 0.67821(19) 0.62357(15) 0.75979(13) 0.0330(4) Uani d . 1
H H1 0.6116 0.6683 0.8032 0.040 Uiso calc R 1
C C2 0.67412(19) 0.50373(15) 0.76087(13) 0.0327(3) Uani d . 1
H H2 0.6058 0.4697 0.8038 0.039 Uiso calc R 1
C C3 0.77310(17) 0.43451(14) 0.69721(11) 0.0255(3) Uani d . 1
C C4 0.87208(19) 0.49106(15) 0.63572(12) 0.0310(3) Uani d . 1
H H3 0.9410 0.4478 0.5925 0.037 Uiso calc R 1
C C5 0.86824(19) 0.61173(15) 0.63878(12) 0.0303(3) Uani d . 1
H H4 0.9352 0.6481 0.5964 0.036 Uiso calc R 1
C C6 0.77319(17) 0.30516(14) 0.69630(11) 0.0257(3) Uani d . 1
C C7 0.64704(18) 0.26852(15) 0.72454(14) 0.0331(4) Uani d . 1
H H5 0.5597 0.3257 0.7441 0.040 Uiso calc R 1
C C8 0.65279(18) 0.14681(15) 0.72329(13) 0.0316(3) Uani d . 1
H H6 0.5674 0.1243 0.7420 0.038 Uiso calc R 1
C C9 0.89546(18) 0.09477(15) 0.66942(12) 0.0284(3) Uani d . 1
H H7 0.9813 0.0354 0.6505 0.034 Uiso calc R 1
C C10 0.89947(18) 0.21493(15) 0.66790(12) 0.0302(3) Uani d . 1
H H8 0.9862 0.2351 0.6480 0.036 Uiso calc R 1
C C11 0.6875(2) 0.5367(2) 1.42484(15) 0.0503(5) Uani d . 1
H H9 0.6564 0.4827 1.4815 0.060 Uiso calc R 1
C C12 0.6638(2) 0.6627(2) 1.42356(17) 0.0565(6) Uani d . 1
H H10 0.6163 0.6943 1.4789 0.068 Uiso calc R 1
C C13 0.7107(2) 0.7416(2) 1.33998(18) 0.0508(5) Uani d . 1
H H11 0.6951 0.8268 1.3392 0.061 Uiso calc R 1
C C14 0.7808(2) 0.69642(17) 1.25717(15) 0.0413(4) Uani d . 1
H H12 0.8110 0.7514 1.2008 0.050 Uiso calc R 1
C C15 0.80628(18) 0.56933(15) 1.25778(12) 0.0312(3) Uani d . 1
C C16 0.75723(18) 0.48936(16) 1.34248(13) 0.0352(4) Uani d . 1
C C17 0.6697(2) 0.31574(19) 1.35203(17) 0.0469(5) Uani d . 1
H H13 0.6501 0.3181 1.2853 0.056 Uiso calc R 1
H H14 0.5832 0.3724 1.3801 0.056 Uiso calc R 1
C C18 0.69872(18) 0.17978(15) 1.41760(12) 0.0287(3) Uani d . 1
C C19 0.9810(2) 0.56981(18) 1.11544(13) 0.0379(4) Uani d . 1
H H16 1.0623 0.5013 1.0953 0.045 Uiso calc R 1
H H15 1.0202 0.6096 1.1525 0.045 Uiso calc R 1
C C20 0.9198(2) 0.67004(18) 1.02088(12) 0.0354(4) Uani d . 1
C C21 0.2652(2) 0.9489(2) 0.84590(15) 0.0488(5) Uani d . 1
H H17 0.2904 0.9381 0.7809 0.059 Uiso calc R 1
C C22 0.1203(2) 0.9703(2) 0.88266(14) 0.0443(4) Uani d . 1
H H18 0.0514 0.9724 0.8427 0.053 Uiso calc R 1
C C23 0.07717(18) 0.98843(16) 0.97849(13) 0.0322(3) Uani d . 1
C C24 0.1865(2) 0.9823(3) 1.03254(17) 0.0592(6) Uani d . 1
H H19 0.1646 0.9937 1.0975 0.071 Uiso calc R 1
C C25 0.3288(2) 0.9592(3) 0.9904(2) 0.0674(7) Uani d . 1
H H20 0.4004 0.9546 1.0293 0.081 Uiso calc R 1
Co Co1 0.77598(2) 0.867739(17) 0.701167(14) 0.01980(7) Uani d . 1
N N1 0.77282(14) 0.67902(11) 0.69973(10) 0.0255(3) Uani d . 1
N N2 0.77463(14) 0.05954(12) 0.69663(9) 0.0252(3) Uani d . 1
N N3 0.37040(18) 0.94304(17) 0.89851(14) 0.0478(4) Uani d . 1
O O1 0.66439(12) 0.85815(11) 0.84043(8) 0.0311(2) Uani d . 1
H H21 0.5735 0.8893 0.8523 0.047 Uiso d . 1
H H22 0.7067 0.8094 0.8918 0.047 Uiso d . 1
O O2 0.97600(12) 0.78816(11) 0.76942(8) 0.0304(2) Uani d . 1
H H23 0.9776 0.7683 0.8330 0.046 Uiso d . 1
H H24 1.0419 0.7298 0.7465 0.046 Uiso d . 1
O O3 0.89995(12) 0.87684(10) 0.56218(8) 0.0283(2) Uani d . 1
H H25 0.9915 0.8597 0.5617 0.042 Uiso d . 1
H H26 0.8630 0.9503 0.5239 0.042 Uiso d . 1
O O4 0.58164(13) 0.96032(11) 0.62452(9) 0.0335(3) Uani d . 1
H H27 0.5934 1.0137 0.5699 0.050 Uiso d . 1
H H28 0.5361 0.9143 0.6150 0.050 Uiso d . 1
O O5 0.79150(14) 0.36136(12) 1.34430(12) 0.0486(4) Uani d . 1
O O6 0.82448(14) 0.11768(12) 1.44375(10) 0.0428(3) Uani d . 1
O O7 0.59040(15) 0.14030(13) 1.44072(11) 0.0470(3) Uani d . 1
O O8 0.87975(15) 0.51359(12) 1.18190(9) 0.0395(3) Uani d . 1
O O9 1.01267(15) 0.71330(15) 0.96294(9) 0.0470(3) Uani d . 1
O O10 0.78858(15) 0.69911(15) 1.00686(10) 0.0531(4) Uani d . 1
O O11 0.5504(2) 0.61085(19) 1.07054(16) 0.0779(5) Uani d . 1
H H29 0.6251 0.6345 1.0483 0.117 Uiso d . 1
H H30 0.4923 0.6323 1.0251 0.117 Uiso d . 1
O O12 0.6646(2) 0.3540(2) 1.0680(2) 0.0966(7) Uani d . 1
H H32 0.7276 0.3414 1.0174 0.145 Uiso d . 1
H H31 0.6366 0.4357 1.0638 0.145 Uiso d . 1

loop_
_atom_site_aniso_label
_atom_site_aniso_U_11
_atom_site_aniso_U_22
_atom_site_aniso_U_33
_atom_site_aniso_U_12
_atom_site_aniso_U_13
_atom_site_aniso_U_23
C1 0.0335(9) 0.0244(8) 0.0445(9) -0.0133(7) 0.0081(7) -0.0149(7)
C2 0.0319(8) 0.0239(8) 0.0450(9) -0.0150(7) 0.0062(7) -0.0103(7)
C3 0.0293(8) 0.0173(7) 0.0326(8) -0.0092(6) -0.0061(6) -0.0061(6)
C4 0.0389(9) 0.0236(8) 0.0336(8) -0.0138(7) 0.0045(7) -0.0111(6)
C5 0.0364(9) 0.0224(7) 0.0350(8) -0.0154(7) 0.0047(6) -0.0081(6)
C6 0.0306(8) 0.0178(7) 0.0314(8) -0.0102(6) -0.0047(6) -0.0057(5)
C7 0.0255(8) 0.0211(7) 0.0545(10) -0.0069(6) -0.0023(7) -0.0130(7)
C8 0.0267(8) 0.0219(7) 0.0497(10) -0.0104(6) -0.0029(7) -0.0106(7)
C9 0.0302(8) 0.0220(7) 0.0357(8) -0.0101(6) 0.0024(6) -0.0116(6)
C10 0.0297(8) 0.0246(8) 0.0408(9) -0.0138(6) 0.0027(6) -0.0114(6)
C11 0.0392(11) 0.0577(13) 0.0400(10) -0.0109(9) 0.0045(8) -0.0007(9)
C12 0.0458(12) 0.0672(15) 0.0522(12) -0.0030(11) 0.0010(9) -0.0296(11)
C13 0.0444(11) 0.0418(11) 0.0686(14) -0.0053(9) -0.0069(10) -0.0263(10)
C14 0.0443(10) 0.0286(9) 0.0486(10) -0.0122(8) -0.0043(8) -0.0045(7)
C15 0.0308(8) 0.0263(8) 0.0319(8) -0.0074(6) -0.0047(6) -0.0012(6)
C16 0.0287(8) 0.0265(8) 0.0403(9) -0.0062(7) -0.0013(7) 0.0030(7)
C17 0.0343(10) 0.0349(10) 0.0610(12) -0.0124(8) -0.0089(8) 0.0087(8)
C18 0.0314(8) 0.0273(8) 0.0288(8) -0.0135(6) -0.0028(6) -0.0034(6)
C19 0.0364(9) 0.0410(10) 0.0293(8) -0.0108(8) -0.0014(7) -0.0009(7)
C20 0.0369(9) 0.0395(9) 0.0280(8) -0.0139(8) -0.0032(7) -0.0032(7)
C21 0.0396(10) 0.0587(13) 0.0425(10) -0.0133(9) 0.0081(8) -0.0133(9)
C22 0.0323(9) 0.0606(12) 0.0384(10) -0.0138(9) -0.0020(7) -0.0118(9)
C23 0.0255(8) 0.0324(8) 0.0383(9) -0.0087(7) -0.0022(6) -0.0087(7)
C24 0.0311(10) 0.105(2) 0.0536(12) -0.0215(11) 0.0026(9) -0.0418(13)
C25 0.0306(11) 0.114(2) 0.0725(16) -0.0238(12) 0.0010(10) -0.0469(15)
Co1 0.02298(11) 0.01463(10) 0.02307(11) -0.00797(7) -0.00107(7) -0.00452(7)
N1 0.0293(7) 0.0168(6) 0.0325(7) -0.0099(5) -0.0018(5) -0.0062(5)
N2 0.0297(7) 0.0192(6) 0.0301(6) -0.0104(5) -0.0036(5) -0.0069(5)
N3 0.0281(8) 0.0530(10) 0.0590(10) -0.0117(7) 0.0062(7) -0.0159(8)
O1 0.0253(5) 0.0347(6) 0.0273(5) -0.0056(5) 0.0021(4) -0.0059(4)
O2 0.0268(6) 0.0312(6) 0.0288(5) -0.0045(5) -0.0028(4) -0.0059(4)
O3 0.0314(6) 0.0227(5) 0.0294(5) -0.0120(4) 0.0016(4) -0.0023(4)
O4 0.0363(6) 0.0294(6) 0.0389(6) -0.0161(5) -0.0135(5) -0.0019(5)
O5 0.0321(7) 0.0240(6) 0.0768(10) -0.0114(5) 0.0077(6) 0.0033(6)
O6 0.0317(7) 0.0300(6) 0.0556(8) -0.0117(5) -0.0058(6) 0.0097(5)
O7 0.0441(8) 0.0454(8) 0.0576(8) -0.0292(6) -0.0133(6) 0.0017(6)
O8 0.0515(8) 0.0311(6) 0.0329(6) -0.0162(6) 0.0051(5) -0.0045(5)
O9 0.0435(7) 0.0623(9) 0.0320(6) -0.0253(7) -0.0014(5) 0.0028(6)
O10 0.0380(7) 0.0682(10) 0.0425(7) -0.0222(7) -0.0110(6) 0.0131(7)
O11 0.0578(11) 0.0811(13) 0.0958(14) -0.0386(10) 0.0122(9) -0.0131(11)
O12 0.0675(13) 0.0655(13) 0.151(2) -0.0176(10) -0.0123(13) -0.0199(13)

loop_
_atom_type_symbol
_atom_type_description
_atom_type_scat_dispersion_real
_atom_type_scat_dispersion_imag
_atom_type_scat_source
C C 0.0033 0.0016 'International Tables Vol C Tables 4.2.6.8 and 6.1.1.4'
H H 0.0000 0.0000 'International Tables Vol C Tables 4.2.6.8 and 6.1.1.4'
N N 0.0061 0.0033 'International Tables Vol C Tables 4.2.6.8 and 6.1.1.4'
O O 0.0106 0.0060 'International Tables Vol C Tables 4.2.6.8 and 6.1.1.4'
Co Co 0.3494 0.9721 'International Tables Vol C Tables 4.2.6.8 and 6.1.1.4'

loop_
_geom_angle_atom_site_label_1
_geom_angle_atom_site_label_2
_geom_angle_atom_site_label_3
_geom_angle_site_symmetry_1
_geom_angle_site_symmetry_3
_geom_angle
N1 C1 C2 . . 123.66(15)
N1 C1 H1 . . 118.2
C2 C1 H1 . . 118.2
C1 C2 C3 . . 119.35(15)
C1 C2 H2 . . 120.3
C3 C2 H2 . . 120.3
C4 C3 C2 . . 117.12(14)
C4 C3 C6 . . 121.72(14)
C2 C3 C6 . . 121.16(14)
C5 C4 C3 . . 119.91(15)
C5 C4 H3 . . 120.0
C3 C4 H3 . . 120.0
N1 C5 C4 . . 123.22(15)
N1 C5 H4 . . 118.4
C4 C5 H4 . . 118.4
C10 C6 C7 . . 117.08(14)
C10 C6 C3 . . 121.33(14)
C7 C6 C3 . . 121.59(14)
C8 C7 C6 . . 119.49(15)
C8 C7 H5 . . 120.3
C6 C7 H5 . . 120.3
N2 C8 C7 . . 123.46(15)
N2 C8 H6 . . 118.3
C7 C8 H6 . . 118.3
N2 C9 C10 . . 123.40(15)
N2 C9 H7 . . 118.3
C10 C9 H7 . . 118.3
C9 C10 C6 . . 119.54(15)
C9 C10 H8 . . 120.2
C6 C10 H8 . . 120.2
C12 C11 C16 . . 120.54(19)
C12 C11 H9 . . 119.7
C16 C11 H9 . . 119.7
C13 C12 C11 . . 119.48(19)
C13 C12 H10 . . 120.3
C11 C12 H10 . . 120.3
C12 C13 C14 . . 120.9(2)
C12 C13 H11 . . 119.5
C14 C13 H11 . . 119.5
C13 C14 C15 . . 120.15(19)
C13 C14 H12 . . 119.9
C15 C14 H12 . . 119.9
O8 C15 C14 . . 124.89(16)
O8 C15 C16 . . 116.19(15)
C14 C15 C16 . . 118.90(17)
O5 C16 C11 . . 121.73(17)
O5 C16 C15 . . 118.07(16)
C11 C16 C15 . . 119.97(17)
O5 C17 C18 . . 111.84(15)
O5 C17 H13 . . 109.2
C18 C17 H13 . . 109.2
O5 C17 H14 . . 109.2
C18 C17 H14 . . 109.2
H13 C17 H14 . . 107.9
O6 C18 O7 . . 125.59(16)
O6 C18 C17 . . 118.78(15)
O7 C18 C17 . . 115.63(15)
O8 C19 C20 . . 115.99(15)
O8 C19 H16 . . 108.3
C20 C19 H16 . . 108.3
O8 C19 H15 . . 108.3
C20 C19 H15 . . 108.3
H16 C19 H15 . . 107.4
O10 C20 O9 . . 126.35(17)
O10 C20 C19 . . 119.54(16)
O9 C20 C19 . . 114.10(16)
N3 C21 C22 . . 123.46(19)
N3 C21 H17 . . 118.3
C22 C21 H17 . . 118.3
C21 C22 C23 . . 120.39(18)
C21 C22 H18 . . 119.8
C23 C22 H18 . . 119.8
C24 C23 C22 . . 115.86(17)
C24 C23 C23 . 2_577 121.7(2)
C22 C23 C23 . 2_577 122.46(19)
C23 C24 C25 . . 119.96(19)
C23 C24 H19 . . 120.0
C25 C24 H19 . . 120.0
N3 C25 C24 . . 124.4(2)
N3 C25 H20 . . 117.8
C24 C25 H20 . . 117.8
O1 Co1 O2 . . 89.91(5)
O1 Co1 O3 . . 176.97(4)
O2 Co1 O3 . . 87.23(5)
O1 Co1 O4 . . 93.20(5)
O2 Co1 O4 . . 175.12(4)
O3 Co1 O4 . . 89.58(5)
O1 Co1 N2 . 1_565 89.22(6)
O2 Co1 N2 . 1_565 89.93(6)
O3 Co1 N2 . 1_565 89.76(5)
O4 Co1 N2 . 1_565 86.35(5)
O1 Co1 N1 . . 92.13(6)
O2 Co1 N1 . . 92.09(6)
O3 Co1 N1 . . 88.99(5)
O4 Co1 N1 . . 91.55(5)
N2 Co1 N1 1_565 . 177.57(5)
C1 N1 C5 . . 116.74(13)
C1 N1 Co1 . . 122.39(10)
C5 N1 Co1 . . 120.87(10)
C9 N2 C8 . . 117.02(13)
C9 N2 Co1 . 1_545 121.83(10)
C8 N2 Co1 . 1_545 121.13(10)
C25 N3 C21 . . 115.89(17)
Co1 O1 H21 . . 126.4
Co1 O1 H22 . . 120.2
H21 O1 H22 . . 112.6
Co1 O2 H23 . . 120.8
Co1 O2 H24 . . 116.7
H23 O2 H24 . . 108.8
Co1 O3 H25 . . 118.4
Co1 O3 H26 . . 107.9
H25 O3 H26 . . 110.2
Co1 O4 H27 . . 112.3
Co1 O4 H28 . . 118.4
H27 O4 H28 . . 109.7
C16 O5 C17 . . 116.09(14)
C15 O8 C19 . . 117.75(14)
H29 O11 H30 . . 111.3
H32 O12 H31 . . 106.3

loop_
_geom_bond_atom_site_label_1
_geom_bond_atom_site_label_2
_geom_bond_site_symmetry_2
_geom_bond_distance
C1 N1 . 1.340(2)
C1 C2 . 1.381(2)
C1 H1 . 0.9300
C2 C3 . 1.390(2)
C2 H2 . 0.9300
C3 C4 . 1.386(2)
C3 C6 . 1.4835(19)
C4 C5 . 1.381(2)
C4 H3 . 0.9300
C5 N1 . 1.340(2)
C5 H4 . 0.9300
C6 C10 . 1.388(2)
C6 C7 . 1.394(2)
C7 C8 . 1.379(2)
C7 H5 . 0.9300
C8 N2 . 1.337(2)
C8 H6 . 0.9300
C9 N2 . 1.336(2)
C9 C10 . 1.383(2)
C9 H7 . 0.9300
C10 H8 . 0.9300
C11 C12 . 1.375(3)
C11 C16 . 1.383(3)
C11 H9 . 0.9300
C12 C13 . 1.371(3)
C12 H10 . 0.9300
C13 C14 . 1.378(3)
C13 H11 . 0.9300
C14 C15 . 1.385(2)
C14 H12 . 0.9300
C15 O8 . 1.362(2)
C15 C16 . 1.396(2)
C16 O5 . 1.378(2)
C17 O5 . 1.431(2)
C17 C18 . 1.514(2)
C17 H13 . 0.9700
C17 H14 . 0.9700
C18 O6 . 1.237(2)
C18 O7 . 1.248(2)
C19 O8 . 1.427(2)
C19 C20 . 1.521(2)
C19 H16 . 0.9700
C19 H15 . 0.9700
C20 O10 . 1.237(2)
C20 O9 . 1.246(2)
C21 N3 . 1.328(3)
C21 C22 . 1.381(3)
C21 H17 . 0.9300
C22 C23 . 1.383(3)
C22 H18 . 0.9300
C23 C24 . 1.374(3)
C23 C23 2_577 1.485(3)
C24 C25 . 1.378(3)
C24 H19 . 0.9300
C25 N3 . 1.322(3)
C25 H20 . 0.9300
Co1 O1 . 2.0521(12)
Co1 O2 . 2.0990(13)
Co1 O3 . 2.0992(13)
Co1 O4 . 2.1127(14)
Co1 N2 1_565 2.1728(12)
Co1 N1 . 2.1763(12)
N2 Co1 1_545 2.1728(12)
O1 H21 . 0.8393
O1 H22 . 0.8360
O2 H23 . 0.8489
O2 H24 . 0.8466
O3 H25 . 0.8434
O3 H26 . 0.8448
O4 H27 . 0.8457
O4 H28 . 0.8452
O11 H29 . 0.8442
O11 H30 . 0.8444
O12 H32 . 0.8638
O12 H31 . 0.8653

loop_
_geom_hbond_atom_site_label_D
_geom_hbond_atom_site_label_H
_geom_hbond_atom_site_label_A
_geom_hbond_site_symmetry_A
_geom_hbond_distance_DH
_geom_hbond_distance_HA
_geom_hbond_distance_DA
_geom_hbond_angle_DHA
O1 H21 N3 . 0.84 1.91 2.748(2) 171.6
O1 H22 O10 . 0.84 1.83 2.664(2) 176.2
O2 H23 O9 . 0.85 1.78 2.6240(18) 170.5
O11 H29 O10 . 0.84 1.92 2.761(2) 174.3
O12 H31 O11 . 0.87 1.91 2.766(3) 170.8
O2 H24 O5 2_767 0.85 2.05 2.871(2) 161.6
O3 H25 O6 2_767 0.84 1.88 2.6941(17) 160.4
O3 H26 O6 1_564 0.84 1.86 2.6862(19) 165.8
O4 H27 O7 1_564 0.85 1.95 2.792(2) 171.4
O4 H28 O7 2_667 0.85 1.91 2.7223(17) 161.2
O11 H30 O12 2_667 0.84 2.10 2.928(3) 166.3
O12 H32 O9 2_767 0.86 2.43 2.953(3) 119.7
